data_4035576
loop_
_publ_author_name
'Bai, Li-Gang'
'Chen, Ming-Tao'
'Xiao, Dong-Rong'
'Zhao, Liu-Bin'
'Luo, Qun-Li'

_publ_section_title
;
 Access to Multisubstituted Furan-3-carbothioates via Cascade Annulation
 of \a-Oxo Ketene Dithioacetals with Isoindoline-1,3-dione-Derived
 Propargyl Alcohols.
;
_journal_issue 15
_journal_name_full 'The Journal of organic chemistry'
_journal_page_first 7648
_journal_page_last 7658
_journal_paper_doi 10.1021/acs.joc.8b00401
_journal_volume 83
_journal_year 2018
_chemical_formula_moiety 'C29 H25 N O3 S'
_chemical_formula_sum 'C29 H25 N O3 S'
_chemical_formula_weight 467.56
_space_group_crystal_system triclinic
_space_group_IT_number 2
_space_group_name_Hall '-P 1'
_space_group_name_H-M_alt 'P -1'
_atom_sites_solution_hydrogens geom
_atom_sites_solution_primary direct
_audit_creation_date 2017-09-18
_audit_creation_method
;
Olex2 1.2
(compiled 2017.03.28 svn.r3405 for OlexSys, GUI svn.r5381)
;
_cell_angle_alpha 100.205(3)
_cell_angle_beta 108.698(3)
_cell_angle_gamma 106.474(3)
_cell_formula_units_Z 10
_cell_length_a 15.9281(5)
_cell_length_b 17.8665(6)
_cell_length_c 24.3461(9)
_cell_measurement_reflns_used 8969
_cell_measurement_temperature 290.89(10)
_cell_measurement_theta_max 71.3850
_cell_measurement_theta_min 5.6160
_cell_volume 6013.0(4)
_computing_molecular_graphics 'Olex2 (Dolomanov et al., 2009)'
_computing_publication_material 'Olex2 (Dolomanov et al., 2009)'
_computing_structure_refinement 'ShelXL (Sheldrick, 2015)'
_computing_structure_solution 'ShelXS (Sheldrick, 2008)'
_diffrn_ambient_environment air
_diffrn_ambient_temperature 290.89(10)
_diffrn_detector 'CCD plate'
_diffrn_detector_type EosS2
_diffrn_measured_fraction_theta_full 0.977
_diffrn_measured_fraction_theta_max 0.991
_diffrn_measurement_details
;
#__ type_ start__ end____ width___ exp.time_
  1 omega   10.00  104.00   1.0000    1.0400
omega____ theta____ kappa____ phi______ frames
    -       36.7203   77.0000   90.0000 94

#__ type_ start__ end____ width___ exp.time_
  2 omega  -31.00   63.00   1.0000    1.0400
omega____ theta____ kappa____ phi______ frames
    -       36.7203  -77.0000  -30.0000 94

#__ type_ start__ end____ width___ exp.time_
  3 omega   57.00  109.00   1.0000    1.0400
omega____ theta____ kappa____ phi______ frames
    -       36.7203  178.0000  -30.0000 52

#__ type_ start__ end____ width___ exp.time_
  4 omega  -31.00   53.00   1.0000    1.0400
omega____ theta____ kappa____ phi______ frames
    -       36.7203  -57.0000 -120.0000 84

#__ type_ start__ end____ width___ exp.time_
  5 omega    1.00   76.00   1.0000    1.0400
omega____ theta____ kappa____ phi______ frames
    -       36.7203  -99.0000 -150.0000 75

#__ type_ start__ end____ width___ exp.time_
  6 omega   18.00  106.00   1.0000    1.0400
omega____ theta____ kappa____ phi______ frames
    -       36.7203   38.0000  -30.0000 88

#__ type_ start__ end____ width___ exp.time_
  7 omega   57.00  109.00   1.0000    1.0400
omega____ theta____ kappa____ phi______ frames
    -       36.7203  178.0000  150.0000 52

#__ type_ start__ end____ width___ exp.time_
  8 omega   10.00  104.00   1.0000    1.0400
omega____ theta____ kappa____ phi______ frames
    -       36.7203   77.0000  150.0000 94

#__ type_ start__ end____ width___ exp.time_
  9 omega   18.00  106.00   1.0000    1.0400
omega____ theta____ kappa____ phi______ frames
    -       36.7203   38.0000   60.0000 88

#__ type_ start__ end____ width___ exp.time_
 10 omega    3.00   32.00   1.0000    1.0400
omega____ theta____ kappa____ phi______ frames
    -       36.7203   90.0000  -27.0339 29

#__ type_ start__ end____ width___ exp.time_
 11 omega   18.00  106.00   1.0000    1.0400
omega____ theta____ kappa____ phi______ frames
    -       36.7203   38.0000  -90.0000 88

#__ type_ start__ end____ width___ exp.time_
 12 omega    2.00   29.00   1.0000    1.0400
omega____ theta____ kappa____ phi______ frames
    -       36.7203   91.0000  113.5574 27

#__ type_ start__ end____ width___ exp.time_
 13 omega   40.00   98.00   1.0000    3.0000
omega____ theta____ kappa____ phi______ frames
    -      108.0000  -45.0000 -120.0000 58

#__ type_ start__ end____ width___ exp.time_
 14 omega   40.00   98.00   1.0000    3.0000
omega____ theta____ kappa____ phi______ frames
    -      108.0000  -45.0000 -180.0000 58

#__ type_ start__ end____ width___ exp.time_
 15 omega   38.00   91.00   1.0000    3.0000
omega____ theta____ kappa____ phi______ frames
    -      108.0000  -30.0000  120.0000 53

#__ type_ start__ end____ width___ exp.time_
 16 omega   38.00  116.00   1.0000    3.0000
omega____ theta____ kappa____ phi______ frames
    -      108.0000 -112.0000  150.0000 78

#__ type_ start__ end____ width___ exp.time_
 17 omega   40.00   98.00   1.0000    3.0000
omega____ theta____ kappa____ phi______ frames
    -      108.0000  -45.0000  -90.0000 58

#__ type_ start__ end____ width___ exp.time_
 18 omega   40.00   98.00   1.0000    3.0000
omega____ theta____ kappa____ phi______ frames
    -      108.0000  -45.0000   60.0000 58

#__ type_ start__ end____ width___ exp.time_
 19 omega   39.00  177.00   1.0000    3.0000
omega____ theta____ kappa____ phi______ frames
    -      108.0000    0.0000   30.0000 138

#__ type_ start__ end____ width___ exp.time_
 20 omega   38.00   91.00   1.0000    3.0000
omega____ theta____ kappa____ phi______ frames
    -      108.0000  -30.0000   90.0000 53

#__ type_ start__ end____ width___ exp.time_
 21 omega   38.00   91.00   1.0000    3.0000
omega____ theta____ kappa____ phi______ frames
    -      108.0000  -30.0000  -60.0000 53

#__ type_ start__ end____ width___ exp.time_
 22 omega   81.00  176.00   1.0000    3.0000
omega____ theta____ kappa____ phi______ frames
    -      108.0000   77.0000   60.0000 95

#__ type_ start__ end____ width___ exp.time_
 23 omega   39.00  110.00   1.0000    3.0000
omega____ theta____ kappa____ phi______ frames
    -      108.0000  -95.0000   60.0000 71

#__ type_ start__ end____ width___ exp.time_
 24 omega   91.00  176.00   1.0000    3.0000
omega____ theta____ kappa____ phi______ frames
    -      108.0000   45.0000   60.0000 85

#__ type_ start__ end____ width___ exp.time_
 25 omega   38.00   91.00   1.0000    3.0000
omega____ theta____ kappa____ phi______ frames
    -      108.0000  -30.0000  150.0000 53

#__ type_ start__ end____ width___ exp.time_
 26 omega   38.00  116.00   1.0000    3.0000
omega____ theta____ kappa____ phi______ frames
    -      108.0000 -112.0000  -60.0000 78

#__ type_ start__ end____ width___ exp.time_
 27 omega   39.00  110.00   1.0000    3.0000
omega____ theta____ kappa____ phi______ frames
    -      108.0000  -95.0000 -180.0000 71

#__ type_ start__ end____ width___ exp.time_
 28 omega   38.00   91.00   1.0000    3.0000
omega____ theta____ kappa____ phi______ frames
    -      108.0000  -30.0000  -90.0000 53

#__ type_ start__ end____ width___ exp.time_
 29 omega   38.00   91.00   1.0000    3.0000
omega____ theta____ kappa____ phi______ frames
    -      108.0000  -30.0000    0.0000 53

#__ type_ start__ end____ width___ exp.time_
 30 omega   38.00  116.00   1.0000    3.0000
omega____ theta____ kappa____ phi______ frames
    -      108.0000 -112.0000    0.0000 78

#__ type_ start__ end____ width___ exp.time_
 31 omega   40.00  135.00   1.0000    3.0000
omega____ theta____ kappa____ phi______ frames
    -      108.0000  -77.0000  150.0000 95

#__ type_ start__ end____ width___ exp.time_
 32 omega   40.00  135.00   1.0000    3.0000
omega____ theta____ kappa____ phi______ frames
    -      108.0000  -77.0000  -30.0000 95

#__ type_ start__ end____ width___ exp.time_
 33 omega   10.00  104.00   1.0000    1.0400
omega____ theta____ kappa____ phi______ frames
    -       36.7203   77.0000   60.0000 94

#__ type_ start__ end____ width___ exp.time_
 34 omega    3.00   32.00   1.0000    1.0400
omega____ theta____ kappa____ phi______ frames
    -       36.7203   90.0000 -139.7327 29

#__ type_ start__ end____ width___ exp.time_
 35 omega  -32.00   56.00   1.0000    1.0400
omega____ theta____ kappa____ phi______ frames
    -       36.7203  -38.0000  150.0000 88

#__ type_ start__ end____ width___ exp.time_
 36 omega  -31.00   53.00   1.0000    1.0400
omega____ theta____ kappa____ phi______ frames
    -       36.7203  -57.0000   90.0000 84

#__ type_ start__ end____ width___ exp.time_
 37 omega  -31.00   63.00   1.0000    1.0400
omega____ theta____ kappa____ phi______ frames
    -       36.7203  -77.0000   30.0000 94

#__ type_ start__ end____ width___ exp.time_
 38 omega   18.00  106.00   1.0000    1.0400
omega____ theta____ kappa____ phi______ frames
    -       36.7203   38.0000 -180.0000 88

#__ type_ start__ end____ width___ exp.time_
 39 omega   20.00  104.00   1.0000    1.0400
omega____ theta____ kappa____ phi______ frames
    -       36.7203   57.0000  -60.0000 84

#__ type_ start__ end____ width___ exp.time_
 40 omega   20.00  104.00   1.0000    1.0400
omega____ theta____ kappa____ phi______ frames
    -       36.7203   57.0000 -150.0000 84

#__ type_ start__ end____ width___ exp.time_
 41 omega   10.00  104.00   1.0000    1.0400
omega____ theta____ kappa____ phi______ frames
    -       36.7203   77.0000  -60.0000 94

#__ type_ start__ end____ width___ exp.time_
 42 omega   81.00  132.00   1.0000    3.0000
omega____ theta____ kappa____ phi______ frames
    -      108.0000   77.0000  -90.0000 51

#__ type_ start__ end____ width___ exp.time_
 43 omega   87.00  178.00   1.0000    3.0000
omega____ theta____ kappa____ phi______ frames
    -      108.0000   30.0000 -120.0000 91

#__ type_ start__ end____ width___ exp.time_
 44 omega   70.00  178.00   1.0000    3.0000
omega____ theta____ kappa____ phi______ frames
    -      108.0000   15.0000 -180.0000 108
;
_diffrn_measurement_device 'four-circle diffractometer'
_diffrn_orient_matrix_UB_11 -0.0580736000
_diffrn_orient_matrix_UB_12 0.0150700000
_diffrn_orient_matrix_UB_13 -0.0582242000
_diffrn_orient_matrix_UB_21 -0.0561304000
_diffrn_orient_matrix_UB_22 0.0323765000
_diffrn_orient_matrix_UB_23 0.0330978000
_diffrn_orient_matrix_UB_31 0.0742073000
_diffrn_orient_matrix_UB_32 0.0870702000
_diffrn_orient_matrix_UB_33 0.0200729000
_diffrn_radiation_monochromator mirror
_diffrn_radiation_probe x-ray
_diffrn_radiation_type CuK\a
_diffrn_radiation_wavelength 1.54184
_diffrn_reflns_av_R_equivalents 0.0533
_diffrn_reflns_av_unetI/netI 0.0501
_diffrn_reflns_Laue_measured_fraction_full 0.977
_diffrn_reflns_Laue_measured_fraction_max 0.991
_diffrn_reflns_limit_h_max 19
_diffrn_reflns_limit_h_min -19
_diffrn_reflns_limit_k_max 21
_diffrn_reflns_limit_k_min -21
_diffrn_reflns_limit_l_max 29
_diffrn_reflns_limit_l_min -29
_diffrn_reflns_number 84059
_diffrn_reflns_point_group_measured_fraction_full 0.977
_diffrn_reflns_point_group_measured_fraction_max 0.991
_diffrn_reflns_theta_full 67.684
_diffrn_reflns_theta_max 67.079
_diffrn_reflns_theta_min 4.013
_diffrn_source_type 'SuperNova (Cu) X-ray Source'
_exptl_absorpt_coefficient_mu 1.443
_exptl_absorpt_correction_T_max 1.00000
_exptl_absorpt_correction_T_min 0.43774
_exptl_absorpt_correction_type multi-scan
_exptl_absorpt_process_details
;
CrysAlisPro, Agilent Technologies,
Version 1.171.37.35 (release 13-08-2014 CrysAlis171 .NET)
(compiled Aug 13 2014,18:06:01)
Empirical absorption correction using spherical harmonics,
 implemented in SCALE3 ABSPACK scaling algorithm.
;
_exptl_crystal_colour colourless
_exptl_crystal_colour_primary colourless
_exptl_crystal_density_diffrn 1.291
_exptl_crystal_description block
_exptl_crystal_F_000 2460
_exptl_crystal_size_max 0.19
_exptl_crystal_size_mid 0.16
_exptl_crystal_size_min 0.14
_refine_diff_density_max 0.556
_refine_diff_density_min -0.749
_refine_diff_density_rms 0.068
_refine_ls_extinction_coef 0.00013(5)
_refine_ls_extinction_expression Fc^*^=kFc[1+0.001xFc^2^\l^3^/sin(2\q)]^-1/4^
_refine_ls_extinction_method SHELXL
_refine_ls_goodness_of_fit_ref 0.874
_refine_ls_hydrogen_treatment constr
_refine_ls_matrix_type full
_refine_ls_number_parameters 1542
_refine_ls_number_reflns 21268
_refine_ls_number_restraints 12
_refine_ls_restrained_S_all 0.875
_refine_ls_R_factor_all 0.1920
_refine_ls_R_factor_gt 0.0728
_refine_ls_shift/su_max 0.003
_refine_ls_shift/su_mean 0.001
_refine_ls_structure_factor_coef Fsqd
_refine_ls_weighting_details 'w=1/[\s^2^(Fo^2^)+(0.2000P)^2^] where P=(Fo^2^+2Fc^2^)/3'
_refine_ls_weighting_scheme calc
_refine_ls_wR_factor_gt 0.2657
_refine_ls_wR_factor_ref 0.4348
_reflns_Friedel_coverage 0.000
_reflns_number_gt 3541
_reflns_number_total 21268
_reflns_threshold_expression 'I > 2\s(I)'
_cod_data_source_file jo8b00401_si_002.cif
_cod_data_source_block lql-20160504
_cod_database_code 4035576
_shelxl_version_number 2014-1
_chemical_oxdiff_formula 'C1 H1 O1 N1 S1'
_shelx_space_group_comment
;
The symmetry employed for this shelxl refinement is uniquely defined
by the following loop, which should always be used as a source of
symmetry information in preference to the above space-group names.
They are only intended as comments.
;
_reflns_odcompleteness_completeness 99.94
_reflns_odcompleteness_iscentric 1
_reflns_odcompleteness_theta 66.97
_olex2_refinement_description
;
1. Fixed Uiso
 At 1.2 times of:
  All C(H) groups, All C(H,H) groups
 At 1.5 times of:
  All C(H,H,H) groups
2. Uiso/Uaniso restraints and constraints
Uanis(C13) \\sim Ueq, Uanis(C103) \\sim Ueq: with sigma of 0.01 and sigma for
terminal atoms of 0.02
3.a Ternary CH refined with riding coordinates:
 C16(H16), C76(H76), C106(H106), C46(H46), C136(H136)
3.b Secondary CH2 refined with riding coordinates:
 C2(H2A,H2B), C24(H24A,H24B), C62(H62A,H62B), C84(H84A,H84B), C92(H92A,H92B),
 C114(H11A,H11B), C32(H32A,H32B), C54(H54A,H54B), C122(H12D,H12E), C144(H14A,
 H14B)
3.c Aromatic/amide H refined with riding coordinates:
 C11(H11), C12(H12), C13(H13), C14(H14), C15(H15), C19(H19), C20(H20),
 C21(H21), C22(H22), C26(H26), C27(H27), C28(H28), C29(H29), C30(H30), C71(H71),
  C72(H72), C73(H73), C74(H74), C75(H75), C79(H79), C80(H80), C81(H81),
 C82(H82), C86(H86), C87(H87), C88(H88), C89(H89), C90(H90), C101(H101),
 C102(H102), C103(H103), C104(H104), C105(H105), C109(H109), C110(H110),
 C111(H111), C112(H112), C116(H116), C117(H117), C118(H118), C119(H119),
 C120(H120), C41(H41), C42(H42), C43(H43), C44(H44), C45(H45), C49(H49),
 C50(H50), C51(H51), C52(H52), C56(H56), C57(H57), C58(H58), C59(H59), C60(H60),
  C131(H131), C132(H132), C133(H133), C134(H134), C135(H135), C139(H139),
 C140(H140), C141(H141), C142(H142), C146(H146), C147(H147), C148(H148),
 C149(H149), C150(H150)
3.d Idealised Me refined as rotating group:
 C1(H1A,H1B,H1C), C9(H9A,H9B,H9C), C61(H61A,H61B,H61C), C69(H69A,H69B,H69C),
 C91(H91A,H91B,H91C), C99(H99A,H99B,H99C), C31(H31A,H31B,H31C), C39(H39A,H39B,
 H39C), C121(H12A,H12B,H12C), C129(H12F,H12G,H12H)
;
_olex2_submission_special_instructions 'No special instructions were received'

loop_
_space_group_symop_operation_xyz
'x, y, z'
'-x, -y, -z'

loop_
_atom_site_label
_atom_site_type_symbol
_atom_site_fract_x
_atom_site_fract_y
_atom_site_fract_z
_atom_site_U_iso_or_equiv
_atom_site_adp_type
_atom_site_occupancy
_atom_site_site_symmetry_order
_atom_site_calc_flag
_atom_site_refinement_flags_posn
_atom_site_refinement_flags_adp
S1 S 0.72150(12) 0.33344(9) 0.34624(7) 0.0717(5) Uani 1 1 d . .
O1 O 0.7819(3) 0.3139(2) 0.25931(17) 0.0763(13) Uani 1 1 d . .
O2 O 0.9668(2) -0.0587(2) 0.33858(16) 0.0634(10) Uani 1 1 d . .
O11 O 0.7698(2) 0.08178(17) 0.27664(13) 0.0469(8) Uani 1 1 d . .
N1 N 0.9089(3) 0.0374(2) 0.37071(17) 0.0447(9) Uani 1 1 d . .
C1 C 0.8148(4) 0.4950(4) 0.3553(2) 0.0803(18) Uani 1 1 d . .
H1A H 0.8094 0.5402 0.3400 0.120 Uiso 1 1 calc GR .
H1B H 0.8648 0.4804 0.3484 0.120 Uiso 1 1 calc GR .
H1C H 0.8291 0.5103 0.3981 0.120 Uiso 1 1 calc GR .
C2 C 0.7223(3) 0.4233(3) 0.3232(2) 0.0546(13) Uani 1 1 d . .
H2A H 0.7073 0.4100 0.2799 0.065 Uiso 1 1 calc R .
H2B H 0.6722 0.4392 0.3300 0.065 Uiso 1 1 calc R .
C3 C 0.7637(3) 0.2859(3) 0.29757(19) 0.0459(11) Uani 1 1 d . .
C4 C 0.7729(3) 0.2079(3) 0.3051(2) 0.0458(11) Uani 1 1 d . .
C5 C 0.7940(3) 0.1781(3) 0.35849(19) 0.0418(10) Uani 1 1 d . .
C6 C 0.7929(3) 0.1027(3) 0.33847(18) 0.0441(11) Uani 1 1 d . .
C8 C 0.7578(3) 0.1456(3) 0.2577(2) 0.0507(12) Uani 1 1 d . .
C9 C 0.7282(4) 0.1345(3) 0.1911(2) 0.0675(16) Uani 1 1 d . .
H9A H 0.7836 0.1476 0.1815 0.101 Uiso 1 1 calc GR .
H9B H 0.6946 0.1699 0.1798 0.101 Uiso 1 1 calc GR .
H9C H 0.6874 0.0787 0.1691 0.101 Uiso 1 1 calc GR .
C10 C 0.8182(3) 0.2218(3) 0.42274(19) 0.0386(10) Uani 1 1 d . .
C11 C 0.8971(3) 0.2933(3) 0.4522(2) 0.0553(13) Uani 1 1 d . .
H11 H 0.9324 0.3161 0.4313 0.066 Uiso 1 1 calc R .
C12 C 0.9233(4) 0.3312(4) 0.5144(3) 0.081(2) Uani 1 1 d . .
H12 H 0.9769 0.3788 0.5348 0.098 Uiso 1 1 calc R .
C13 C 0.8701(5) 0.2984(4) 0.5455(3) 0.0777(19) Uani 1 1 d . U
H13 H 0.8877 0.3242 0.5863 0.093 Uiso 1 1 calc R .
C14 C 0.7914(5) 0.2275(3) 0.5159(2) 0.0694(17) Uani 1 1 d . .
H14 H 0.7550 0.2047 0.5361 0.083 Uiso 1 1 calc R .
C15 C 0.7676(3) 0.1909(3) 0.4545(2) 0.0506(12) Uani 1 1 d . .
H15 H 0.7144 0.1429 0.4344 0.061 Uiso 1 1 calc R .
C16 C 0.8178(3) 0.0430(3) 0.36929(18) 0.0384(10) Uani 1 1 d . .
H16 H 0.8220 0.0593 0.4110 0.046 Uiso 1 1 calc R .
C17 C 0.9010(3) -0.0401(3) 0.3443(2) 0.0488(12) Uani 1 1 d . .
C18 C 0.7994(3) -0.0926(3) 0.32436(19) 0.0459(11) Uani 1 1 d . .
C19 C 0.7541(4) -0.1757(3) 0.2953(2) 0.0596(14) Uani 1 1 d . .
H19 H 0.7875 -0.2082 0.2868 0.071 Uiso 1 1 calc R .
C20 C 0.6564(4) -0.2083(3) 0.2795(2) 0.0669(15) Uani 1 1 d . .
H20 H 0.6236 -0.2640 0.2602 0.080 Uiso 1 1 calc R .
C21 C 0.6065(4) -0.1597(3) 0.2918(2) 0.0659(15) Uani 1 1 d . .
H21 H 0.5407 -0.1824 0.2791 0.079 Uiso 1 1 calc R .
C22 C 0.6554(3) -0.0763(3) 0.3235(2) 0.0552(13) Uani 1 1 d . .
H22 H 0.6230 -0.0438 0.3337 0.066 Uiso 1 1 calc R .
C23 C 0.7509(3) -0.0438(3) 0.3388(2) 0.0428(10) Uani 1 1 d . .
C24 C 0.9961(3) 0.1095(3) 0.39135(19) 0.0464(11) Uani 1 1 d . .
H24A H 0.9842 0.1454 0.3667 0.056 Uiso 1 1 calc R .
H24B H 1.0454 0.0922 0.3847 0.056 Uiso 1 1 calc R .
C25 C 1.0324(3) 0.1570(3) 0.45701(19) 0.0434(11) Uani 1 1 d . .
C26 C 1.0925(3) 0.2375(3) 0.4753(2) 0.0575(13) Uani 1 1 d . .
H26 H 1.1080 0.2606 0.4468 0.069 Uiso 1 1 calc R .
C27 C 1.1306(4) 0.2847(3) 0.5358(3) 0.0692(16) Uani 1 1 d . .
H27 H 1.1720 0.3386 0.5474 0.083 Uiso 1 1 calc R .
C28 C 1.1076(4) 0.2527(4) 0.5780(2) 0.0702(17) Uani 1 1 d . .
H28 H 1.1315 0.2846 0.6181 0.084 Uiso 1 1 calc R .
C29 C 1.0482(4) 0.1719(4) 0.5604(2) 0.0721(18) Uani 1 1 d . .
H29 H 1.0322 0.1495 0.5890 0.087 Uiso 1 1 calc R .
C30 C 1.0116(3) 0.1232(3) 0.5002(2) 0.0573(13) Uani 1 1 d . .
H30 H 0.9735 0.0684 0.4892 0.069 Uiso 1 1 calc R .
S3 S 0.67856(12) 0.46652(9) 0.45382(7) 0.0728(5) Uani 1 1 d . .
O5 O 0.6186(3) 0.4861(2) 0.54167(17) 0.0775(13) Uani 1 1 d . .
O6 O 0.4335(2) 0.8585(2) 0.46171(17) 0.0646(10) Uani 1 1 d . .
O13 O 0.6310(2) 0.71834(17) 0.52390(13) 0.0466(8) Uani 1 1 d . .
N3 N 0.4913(3) 0.7631(2) 0.42922(16) 0.0443(9) Uani 1 1 d . .
C61 C 0.5851(4) 0.3048(4) 0.4446(2) 0.0788(18) Uani 1 1 d . .
H61A H 0.5717 0.2897 0.4019 0.118 Uiso 1 1 calc GR .
H61B H 0.5349 0.3198 0.4510 0.118 Uiso 1 1 calc GR .
H61C H 0.5894 0.2594 0.4598 0.118 Uiso 1 1 calc GR .
C62 C 0.6785(4) 0.3765(3) 0.4776(2) 0.0586(14) Uani 1 1 d . .
H62A H 0.7288 0.3607 0.4711 0.070 Uiso 1 1 calc R .
H62B H 0.6928 0.3898 0.5208 0.070 Uiso 1 1 calc R .
C63 C 0.6372(4) 0.5145(3) 0.5029(2) 0.0518(12) Uani 1 1 d . .
C64 C 0.6274(3) 0.5913(3) 0.4950(2) 0.0490(12) Uani 1 1 d . .
C65 C 0.6057(3) 0.6209(3) 0.44148(19) 0.0425(10) Uani 1 1 d . .
C66 C 0.6084(3) 0.6972(3) 0.46180(19) 0.0441(11) Uani 1 1 d . .
C68 C 0.6427(3) 0.6535(3) 0.54257(19) 0.0464(11) Uani 1 1 d . .
C69 C 0.6709(4) 0.6651(3) 0.6092(2) 0.0684(16) Uani 1 1 d . .
H69A H 0.7220 0.7168 0.6313 0.103 Uiso 1 1 calc GR .
H69B H 0.6915 0.6220 0.6195 0.103 Uiso 1 1 calc GR .
H69C H 0.6174 0.6639 0.6196 0.103 Uiso 1 1 calc GR .
C70 C 0.5815(3) 0.5780(3) 0.37686(19) 0.0434(11) Uani 1 1 d . .
C71 C 0.5019(4) 0.5063(3) 0.3472(2) 0.0587(13) Uani 1 1 d . .
H71 H 0.4659 0.4836 0.3677 0.070 Uiso 1 1 calc R .
C72 C 0.4770(4) 0.4690(4) 0.2852(3) 0.080(2) Uani 1 1 d . .
H72 H 0.4241 0.4209 0.2647 0.095 Uiso 1 1 calc R .
C73 C 0.5296(5) 0.5026(4) 0.2545(3) 0.078(2) Uani 1 1 d . .
H73 H 0.5119 0.4775 0.2135 0.094 Uiso 1 1 calc R .
C74 C 0.6076(4) 0.5725(3) 0.2844(2) 0.0654(16) Uani 1 1 d . .
H74 H 0.6438 0.5950 0.2639 0.078 Uiso 1 1 calc R .
C75 C 0.6333(4) 0.6102(3) 0.3454(2) 0.0548(13) Uani 1 1 d . .
H75 H 0.6865 0.6582 0.3654 0.066 Uiso 1 1 calc R .
C76 C 0.5814(3) 0.7568(3) 0.43045(18) 0.0461(12) Uani 1 1 d . .
H76 H 0.5770 0.7405 0.3887 0.055 Uiso 1 1 calc R .
C77 C 0.4991(3) 0.8393(3) 0.4552(2) 0.0469(11) Uani 1 1 d . .
C78 C 0.5994(3) 0.8922(3) 0.47562(19) 0.0486(12) Uani 1 1 d . .
C79 C 0.6451(4) 0.9757(3) 0.5048(2) 0.0595(14) Uani 1 1 d . .
H79 H 0.6116 1.0081 0.5132 0.071 Uiso 1 1 calc R .
C80 C 0.7436(4) 1.0090(3) 0.5210(3) 0.0717(16) Uani 1 1 d . .
H80 H 0.7767 1.0645 0.5409 0.086 Uiso 1 1 calc R .
C81 C 0.7918(4) 0.9601(3) 0.5078(3) 0.0671(16) Uani 1 1 d . .
H81 H 0.8574 0.9837 0.5200 0.081 Uiso 1 1 calc R .
C82 C 0.7476(4) 0.8780(3) 0.4773(2) 0.0561(13) Uani 1 1 d . .
H82 H 0.7812 0.8463 0.4679 0.067 Uiso 1 1 calc R .
C83 C 0.6506(3) 0.8453(3) 0.46164(19) 0.0448(11) Uani 1 1 d . .
C84 C 0.4043(3) 0.6908(3) 0.40862(19) 0.0472(11) Uani 1 1 d . .
H84A H 0.3554 0.7080 0.4160 0.057 Uiso 1 1 calc R .
H84B H 0.4169 0.6548 0.4331 0.057 Uiso 1 1 calc R .
C85 C 0.3662(3) 0.6430(3) 0.34288(19) 0.0454(11) Uani 1 1 d . .
C86 C 0.3061(3) 0.5618(3) 0.3248(2) 0.0510(12) Uani 1 1 d . .
H86 H 0.2901 0.5387 0.3531 0.061 Uiso 1 1 calc R .
C87 C 0.2697(4) 0.5151(3) 0.2648(2) 0.0629(14) Uani 1 1 d . .
H87 H 0.2294 0.4608 0.2531 0.076 Uiso 1 1 calc R .
C88 C 0.2926(4) 0.5482(4) 0.2220(2) 0.0719(17) Uani 1 1 d . .
H88 H 0.2679 0.5164 0.1818 0.086 Uiso 1 1 calc R .
C89 C 0.3521(4) 0.6283(4) 0.2391(2) 0.0736(19) Uani 1 1 d . .
H89 H 0.3686 0.6509 0.2108 0.088 Uiso 1 1 calc R .
C90 C 0.3877(3) 0.6755(3) 0.2996(2) 0.0571(13) Uani 1 1 d . .
H90 H 0.4267 0.7300 0.3109 0.069 Uiso 1 1 calc R .
S4 S 0.07858(12) 0.26631(9) 0.25367(7) 0.0705(5) Uani 1 1 d . .
O7 O 0.0186(3) 0.2867(2) 0.34139(16) 0.0733(12) Uani 1 1 d . .
O8 O -0.1665(2) 0.6591(2) 0.26167(17) 0.0657(10) Uani 1 1 d . .
O14 O 0.0306(2) 0.51802(18) 0.32348(13) 0.0472(8) Uani 1 1 d . .
N4 N -0.1097(3) 0.5629(2) 0.22854(17) 0.0456(9) Uani 1 1 d . .
C91 C -0.0142(4) 0.1050(4) 0.2448(3) 0.0826(19) Uani 1 1 d . .
H91A H -0.0273 0.0893 0.2023 0.124 Uiso 1 1 calc GR .
H91B H -0.0646 0.1200 0.2508 0.124 Uiso 1 1 calc GR .
H91C H -0.0096 0.0600 0.2606 0.124 Uiso 1 1 calc GR .
C92 C 0.0779(4) 0.1762(3) 0.2773(2) 0.0606(14) Uani 1 1 d . .
H92A H 0.1282 0.1603 0.2709 0.073 Uiso 1 1 calc R .
H92B H 0.0922 0.1896 0.3205 0.073 Uiso 1 1 calc R .
C93 C 0.0365(4) 0.3143(3) 0.30278(19) 0.0480(12) Uani 1 1 d . .
C94 C 0.0279(3) 0.3923(3) 0.2945(2) 0.0446(11) Uani 1 1 d . .
C95 C 0.0063(3) 0.4208(3) 0.24132(19) 0.0440(11) Uani 1 1 d . .
C96 C 0.0077(3) 0.4972(3) 0.26130(19) 0.0470(11) Uani 1 1 d . .
C98 C 0.0408(4) 0.4531(3) 0.3423(2) 0.0533(13) Uani 1 1 d . .
C99 C 0.0714(4) 0.4652(3) 0.4086(2) 0.0706(16) Uani 1 1 d . .
H99A H 0.1170 0.5196 0.4301 0.106 Uiso 1 1 calc GR .
H99B H 0.0998 0.4264 0.4193 0.106 Uiso 1 1 calc GR .
H99C H 0.0171 0.4575 0.4192 0.106 Uiso 1 1 calc GR .
C100 C -0.0185(3) 0.3778(3) 0.1774(2) 0.0468(12) Uani 1 1 d . .
C101 C -0.0973(4) 0.3066(3) 0.1468(2) 0.0576(13) Uani 1 1 d . .
H101 H -0.1335 0.2835 0.1670 0.069 Uiso 1 1 calc R .
C102 C -0.1225(4) 0.2693(4) 0.0852(3) 0.081(2) Uani 1 1 d . .
H102 H -0.1762 0.2218 0.0647 0.098 Uiso 1 1 calc R .
C103 C -0.0691(5) 0.3016(4) 0.0544(2) 0.0780(19) Uani 1 1 d . U
H103 H -0.0854 0.2754 0.0138 0.094 Uiso 1 1 calc R .
C104 C 0.0076(4) 0.3721(3) 0.0841(2) 0.0679(16) Uani 1 1 d . .
H104 H 0.0435 0.3955 0.0638 0.081 Uiso 1 1 calc R .
C105 C 0.0324(4) 0.4093(3) 0.1453(2) 0.0538(13) Uani 1 1 d . .
H105 H 0.0855 0.4574 0.1652 0.065 Uiso 1 1 calc R .
C106 C -0.0177(3) 0.5572(3) 0.23059(19) 0.0410(10) Uani 1 1 d . .
H106 H -0.0215 0.5411 0.1890 0.049 Uiso 1 1 calc R .
C107 C -0.1013(3) 0.6392(3) 0.2555(2) 0.0450(11) Uani 1 1 d . .
C108 C -0.0001(3) 0.6925(3) 0.2753(2) 0.0473(11) Uani 1 1 d . .
C109 C 0.0467(4) 0.7764(3) 0.3052(2) 0.0637(15) Uani 1 1 d . .
H109 H 0.0140 0.8092 0.3142 0.076 Uiso 1 1 calc R .
C110 C 0.1434(4) 0.8079(3) 0.3205(2) 0.0667(15) Uani 1 1 d . .
H110 H 0.1764 0.8635 0.3401 0.080 Uiso 1 1 calc R .
C111 C 0.1929(4) 0.7601(3) 0.3080(3) 0.0676(15) Uani 1 1 d . .
H111 H 0.2585 0.7837 0.3202 0.081 Uiso 1 1 calc R .
C112 C 0.1466(4) 0.6772(3) 0.2773(2) 0.0567(13) Uani 1 1 d . .
H112 H 0.1798 0.6450 0.2680 0.068 Uiso 1 1 calc R .
C113 C 0.0500(3) 0.6448(3) 0.2613(2) 0.0438(11) Uani 1 1 d . .
C114 C -0.1961(3) 0.4912(3) 0.2083(2) 0.0482(11) Uani 1 1 d . .
H11A H -0.2454 0.5087 0.2150 0.058 Uiso 1 1 calc R .
H11B H -0.1839 0.4557 0.2333 0.058 Uiso 1 1 calc R .
C115 C -0.2330(3) 0.4429(3) 0.1432(2) 0.0460(11) Uani 1 1 d . .
C116 C -0.2931(3) 0.3617(3) 0.1240(2) 0.0538(12) Uani 1 1 d . .
H116 H -0.3080 0.3383 0.1525 0.065 Uiso 1 1 calc R .
C117 C -0.3313(4) 0.3145(3) 0.0647(2) 0.0696(16) Uani 1 1 d . .
H117 H -0.3726 0.2606 0.0530 0.084 Uiso 1 1 calc R .
C118 C -0.3067(4) 0.3490(4) 0.0226(2) 0.0765(18) Uani 1 1 d . .
H118 H -0.3304 0.3175 -0.0176 0.092 Uiso 1 1 calc R .
C119 C -0.2471(4) 0.4301(4) 0.0400(2) 0.0681(16) Uani 1 1 d . .
H119 H -0.2313 0.4531 0.0116 0.082 Uiso 1 1 calc R .
C120 C -0.2113(3) 0.4765(3) 0.1001(2) 0.0557(13) Uani 1 1 d . .
H120 H -0.1720 0.5311 0.1117 0.067 Uiso 1 1 calc R .
S2 S 0.12187(12) 0.13350(9) 0.14635(7) 0.0720(5) Uani 1 1 d . .
O3 O 0.1814(3) 0.1135(2) 0.05857(17) 0.0786(13) Uani 1 1 d . .
O4 O 0.3665(3) -0.2594(2) 0.13841(17) 0.0665(11) Uani 1 1 d . .
O12 O 0.1693(2) -0.11859(18) 0.07639(13) 0.0476(8) Uani 1 1 d . .
N2 N 0.3098(3) -0.1627(2) 0.17128(17) 0.0451(9) Uani 1 1 d . .
C31 C 0.2149(4) 0.2957(4) 0.1557(2) 0.0779(18) Uani 1 1 d . .
H31A H 0.2107 0.3405 0.1398 0.117 Uiso 1 1 calc GR .
H31B H 0.2654 0.2805 0.1500 0.117 Uiso 1 1 calc GR .
H31C H 0.2279 0.3118 0.1983 0.117 Uiso 1 1 calc GR .
C32 C 0.1216(3) 0.2236(3) 0.1229(2) 0.0526(12) Uani 1 1 d . .
H32A H 0.1069 0.2104 0.0797 0.063 Uiso 1 1 calc R .
H32B H 0.0714 0.2393 0.1296 0.063 Uiso 1 1 calc R .
C33 C 0.1654(3) 0.0860(3) 0.0981(2) 0.0509(12) Uani 1 1 d . .
C34 C 0.1727(3) 0.0077(3) 0.1047(2) 0.0472(11) Uani 1 1 d . .
C35 C 0.1935(3) -0.0208(3) 0.15853(18) 0.0408(10) Uani 1 1 d . .
C36 C 0.1919(3) -0.0975(3) 0.13808(19) 0.0424(10) Uani 1 1 d . .
C38 C 0.1581(3) -0.0541(3) 0.0573(2) 0.0503(12) Uani 1 1 d . .
C39 C 0.1290(4) -0.0653(3) -0.0089(2) 0.0710(17) Uani 1 1 d . .
H39A H 0.1836 -0.0582 -0.0190 0.106 Uiso 1 1 calc GR .
H39B H 0.1020 -0.0256 -0.0194 0.106 Uiso 1 1 calc GR .
H39C H 0.0825 -0.1192 -0.0309 0.106 Uiso 1 1 calc GR .
C40 C 0.2183(3) 0.0208(3) 0.22253(19) 0.0430(11) Uani 1 1 d . .
C41 C 0.2970(3) 0.0931(3) 0.2532(2) 0.0541(13) Uani 1 1 d . .
H41 H 0.3321 0.1167 0.2325 0.065 Uiso 1 1 calc R .
C42 C 0.3238(4) 0.1307(4) 0.3150(3) 0.0764(19) Uani 1 1 d . .
H42 H 0.3781 0.1777 0.3354 0.092 Uiso 1 1 calc R .
C43 C 0.2706(5) 0.0989(4) 0.3458(2) 0.0738(19) Uani 1 1 d . .
H43 H 0.2871 0.1251 0.3864 0.089 Uiso 1 1 calc R .
C44 C 0.1922(5) 0.0274(4) 0.3156(2) 0.0697(17) Uani 1 1 d . .
H44 H 0.1561 0.0043 0.3359 0.084 Uiso 1 1 calc R .
C45 C 0.1676(4) -0.0099(3) 0.2546(2) 0.0529(13) Uani 1 1 d . .
H45 H 0.1144 -0.0579 0.2348 0.064 Uiso 1 1 calc R .
C46 C 0.2181(3) -0.1569(3) 0.16996(19) 0.0445(11) Uani 1 1 d . .
H46 H 0.2217 -0.1409 0.2115 0.053 Uiso 1 1 calc R .
C47 C 0.3014(3) -0.2387(3) 0.1443(2) 0.0471(11) Uani 1 1 d . .
C48 C 0.2006(4) -0.2921(3) 0.1246(2) 0.0467(11) Uani 1 1 d . .
C49 C 0.1526(4) -0.3761(3) 0.0948(2) 0.0606(14) Uani 1 1 d . .
H49 H 0.1849 -0.4092 0.0858 0.073 Uiso 1 1 calc R .
C50 C 0.0561(4) -0.4075(3) 0.0795(2) 0.0693(16) Uani 1 1 d . .
H50 H 0.0233 -0.4630 0.0596 0.083 Uiso 1 1 calc R .
C51 C 0.0058(4) -0.3601(3) 0.0925(2) 0.0650(15) Uani 1 1 d . .
H51 H -0.0596 -0.3838 0.0811 0.078 Uiso 1 1 calc R .
C52 C 0.0532(4) -0.2765(3) 0.1226(2) 0.0581(13) Uani 1 1 d . .
H52 H 0.0205 -0.2438 0.1320 0.070 Uiso 1 1 calc R .
C53 C 0.1499(3) -0.2444(3) 0.13802(18) 0.0429(11) Uani 1 1 d . .
C54 C 0.3959(3) -0.0908(3) 0.1911(2) 0.0528(12) Uani 1 1 d . .
H54A H 0.3832 -0.0551 0.1665 0.063 Uiso 1 1 calc R .
H54B H 0.4452 -0.1079 0.1842 0.063 Uiso 1 1 calc R .
C55 C 0.4327(3) -0.0432(3) 0.2572(2) 0.0466(11) Uani 1 1 d . .
C56 C 0.4941(3) 0.0381(3) 0.2753(2) 0.0536(12) Uani 1 1 d . .
H56 H 0.5108 0.0613 0.2473 0.064 Uiso 1 1 calc R .
C57 C 0.5296(4) 0.0833(3) 0.3353(2) 0.0608(14) Uani 1 1 d . .
H57 H 0.5704 0.1375 0.3473 0.073 Uiso 1 1 calc R .
C58 C 0.5069(4) 0.0514(4) 0.3774(2) 0.0762(19) Uani 1 1 d . .
H58 H 0.5306 0.0835 0.4174 0.091 Uiso 1 1 calc R .
C59 C 0.4478(4) -0.0299(4) 0.3600(2) 0.0692(16) Uani 1 1 d . .
H59 H 0.4330 -0.0530 0.3886 0.083 Uiso 1 1 calc R .
C60 C 0.4111(3) -0.0766(3) 0.2999(2) 0.0572(13) Uani 1 1 d . .
H60 H 0.3714 -0.1311 0.2884 0.069 Uiso 1 1 calc R .
S5 S 0.47825(12) 0.06623(9) 0.05348(7) 0.0715(5) Uani 1 1 d . .
O9 O 0.4195(3) 0.0867(2) 0.14181(16) 0.0728(12) Uani 1 1 d . .
O10 O 0.2339(2) 0.4591(2) 0.06139(17) 0.0652(10) Uani 1 1 d . .
O15 O 0.4304(2) 0.31782(18) 0.12350(13) 0.0479(8) Uani 1 1 d . .
N5 N 0.2906(3) 0.3628(2) 0.02875(17) 0.0464(9) Uani 1 1 d . .
C121 C 0.3851(4) -0.0947(3) 0.0449(2) 0.0761(18) Uani 1 1 d . .
H12A H 0.3711 -0.1102 0.0022 0.114 Uiso 1 1 calc GR .
H12B H 0.3354 -0.0792 0.0516 0.114 Uiso 1 1 calc GR .
H12C H 0.3892 -0.1400 0.0602 0.114 Uiso 1 1 calc GR .
C122 C 0.4777(4) -0.0243(3) 0.0771(2) 0.0605(14) Uani 1 1 d . .
H12D H 0.5274 -0.0407 0.0701 0.073 Uiso 1 1 calc R .
H12E H 0.4927 -0.0110 0.1204 0.073 Uiso 1 1 calc R .
C123 C 0.4360(4) 0.1150(3) 0.1022(2) 0.0496(12) Uani 1 1 d . .
C124 C 0.4268(3) 0.1914(3) 0.0941(2) 0.0464(11) Uani 1 1 d . .
C125 C 0.4061(3) 0.2207(3) 0.0417(2) 0.0445(11) Uani 1 1 d . .
C126 C 0.4077(3) 0.2967(3) 0.06138(18) 0.0421(10) Uani 1 1 d . .
C128 C 0.4416(4) 0.2534(3) 0.1424(2) 0.0496(12) Uani 1 1 d . .
C129 C 0.4693(4) 0.2656(3) 0.2080(2) 0.0698(16) Uani 1 1 d . .
H12F H 0.5099 0.3214 0.2296 0.105 Uiso 1 1 calc GR .
H12G H 0.5028 0.2304 0.2202 0.105 Uiso 1 1 calc GR .
H12H H 0.4134 0.2527 0.2169 0.105 Uiso 1 1 calc GR .
C130 C 0.3807(3) 0.1775(3) -0.02323(19) 0.0433(11) Uani 1 1 d . .
C131 C 0.3023(3) 0.1062(3) -0.0534(2) 0.0589(14) Uani 1 1 d . .
H131 H 0.2668 0.0828 -0.0329 0.071 Uiso 1 1 calc R .
C132 C 0.2766(4) 0.0694(4) -0.1150(3) 0.081(2) Uani 1 1 d . .
H132 H 0.2227 0.0222 -0.1356 0.097 Uiso 1 1 calc R .
C133 C 0.3297(5) 0.1018(4) -0.1452(2) 0.077(2) Uani 1 1 d . .
H133 H 0.3125 0.0765 -0.1860 0.092 Uiso 1 1 calc R .
C134 C 0.4097(4) 0.1729(3) -0.1144(2) 0.0655(16) Uani 1 1 d . .
H134 H 0.4473 0.1947 -0.1343 0.079 Uiso 1 1 calc R .
C135 C 0.4328(4) 0.2104(3) -0.0550(2) 0.0542(13) Uani 1 1 d . .
H135 H 0.4847 0.2593 -0.0353 0.065 Uiso 1 1 calc R .
C136 C 0.3815(3) 0.3567(3) 0.03047(19) 0.0408(10) Uani 1 1 d . .
H136 H 0.3776 0.3408 -0.0112 0.049 Uiso 1 1 calc R .
C137 C 0.2999(3) 0.4406(3) 0.05545(19) 0.0466(11) Uani 1 1 d . .
C138 C 0.4012(4) 0.4921(3) 0.0755(2) 0.0466(11) Uani 1 1 d . .
C139 C 0.4451(4) 0.5752(3) 0.1037(2) 0.0605(14) Uani 1 1 d . .
H139 H 0.4108 0.6074 0.1109 0.073 Uiso 1 1 calc R .
C140 C 0.5430(4) 0.6083(3) 0.1209(2) 0.0712(16) Uani 1 1 d . .
H140 H 0.5759 0.6636 0.1415 0.085 Uiso 1 1 calc R .
C141 C 0.5917(4) 0.5602(3) 0.1078(2) 0.0661(15) Uani 1 1 d . .
H141 H 0.6573 0.5840 0.1198 0.079 Uiso 1 1 calc R .
C142 C 0.5462(3) 0.4760(3) 0.0769(2) 0.0538(12) Uani 1 1 d . .
H142 H 0.5793 0.4438 0.0674 0.065 Uiso 1 1 calc R .
C143 C 0.4493(3) 0.4444(3) 0.06161(18) 0.0398(10) Uani 1 1 d . .
C144 C 0.2035(3) 0.2902(3) 0.00835(19) 0.0474(11) Uani 1 1 d . .
H14A H 0.1543 0.3073 0.0154 0.057 Uiso 1 1 calc R .
H14B H 0.2161 0.2543 0.0329 0.057 Uiso 1 1 calc R .
C145 C 0.1663(3) 0.2427(3) -0.05752(19) 0.0427(10) Uani 1 1 d . .
C146 C 0.1057(4) 0.1608(3) -0.0754(2) 0.0560(13) Uani 1 1 d . .
H146 H 0.0901 0.1374 -0.0472 0.067 Uiso 1 1 calc R .
C147 C 0.0699(4) 0.1158(3) -0.1351(2) 0.0666(15) Uani 1 1 d . .
H147 H 0.0282 0.0619 -0.1472 0.080 Uiso 1 1 calc R .
C148 C 0.0941(4) 0.1484(4) -0.1774(2) 0.0693(17) Uani 1 1 d . .
H148 H 0.0710 0.1162 -0.2173 0.083 Uiso 1 1 calc R .
C149 C 0.1519(4) 0.2281(4) -0.1605(2) 0.0712(17) Uani 1 1 d . .
H149 H 0.1678 0.2506 -0.1890 0.085 Uiso 1 1 calc R .
C150 C 0.1872(3) 0.2757(3) -0.1009(2) 0.0547(13) Uani 1 1 d . .
H150 H 0.2253 0.3305 -0.0899 0.066 Uiso 1 1 calc R .

loop_
_atom_site_aniso_label
_atom_site_aniso_U_11
_atom_site_aniso_U_22
_atom_site_aniso_U_33
_atom_site_aniso_U_23
_atom_site_aniso_U_13
_atom_site_aniso_U_12
S1 0.1153(13) 0.0765(11) 0.0792(10) 0.0426(9) 0.0681(10) 0.0683(10)
O1 0.133(4) 0.067(3) 0.076(3) 0.040(2) 0.066(3) 0.064(3)
O2 0.069(2) 0.064(2) 0.077(3) 0.018(2) 0.041(2) 0.041(2)
O11 0.070(2) 0.0375(18) 0.0365(16) 0.0072(14) 0.0202(15) 0.0276(16)
N1 0.042(2) 0.045(2) 0.048(2) 0.0104(18) 0.0179(18) 0.0182(19)
C1 0.087(5) 0.090(5) 0.053(3) 0.012(3) 0.024(3) 0.027(4)
C2 0.068(3) 0.059(3) 0.056(3) 0.018(3) 0.031(3) 0.044(3)
C3 0.055(3) 0.050(3) 0.036(2) 0.012(2) 0.013(2) 0.028(2)
C4 0.052(3) 0.046(3) 0.040(2) 0.008(2) 0.016(2) 0.025(2)
C5 0.047(3) 0.047(3) 0.035(2) 0.009(2) 0.0142(19) 0.026(2)
C6 0.061(3) 0.048(3) 0.025(2) 0.0035(19) 0.0166(19) 0.029(2)
C8 0.059(3) 0.053(3) 0.039(3) 0.007(2) 0.015(2) 0.029(3)
C9 0.105(5) 0.058(3) 0.035(3) 0.010(2) 0.017(3) 0.038(3)
C10 0.037(2) 0.036(2) 0.037(2) 0.0000(19) 0.0102(18) 0.017(2)
C11 0.052(3) 0.044(3) 0.058(3) -0.001(2) 0.013(2) 0.022(2)
C12 0.068(4) 0.072(4) 0.071(4) -0.017(3) -0.004(3) 0.037(3)
C13 0.100(5) 0.075(4) 0.050(3) -0.002(3) 0.010(3) 0.056(4)
C14 0.113(5) 0.074(4) 0.042(3) 0.016(3) 0.034(3) 0.057(4)
C15 0.063(3) 0.061(3) 0.038(2) 0.013(2) 0.022(2) 0.036(3)
C16 0.042(2) 0.041(3) 0.034(2) 0.0064(19) 0.0124(18) 0.022(2)
C17 0.062(3) 0.053(3) 0.048(3) 0.015(2) 0.028(2) 0.036(3)
C18 0.060(3) 0.040(3) 0.036(2) 0.006(2) 0.017(2) 0.020(2)
C19 0.087(4) 0.042(3) 0.051(3) 0.011(2) 0.028(3) 0.027(3)
C20 0.076(4) 0.042(3) 0.058(3) 0.000(3) 0.013(3) 0.010(3)
C21 0.064(4) 0.055(3) 0.068(4) 0.025(3) 0.017(3) 0.013(3)
C22 0.053(3) 0.056(3) 0.060(3) 0.016(3) 0.020(2) 0.029(3)
C23 0.043(2) 0.041(3) 0.043(2) 0.018(2) 0.014(2) 0.014(2)
C24 0.045(3) 0.046(3) 0.041(2) 0.011(2) 0.010(2) 0.015(2)
C25 0.048(3) 0.051(3) 0.036(2) 0.016(2) 0.0116(19) 0.027(2)
C26 0.057(3) 0.067(4) 0.047(3) 0.013(3) 0.017(2) 0.027(3)
C27 0.065(4) 0.052(3) 0.063(4) 0.001(3) 0.000(3) 0.019(3)
C28 0.054(3) 0.097(5) 0.048(3) 0.004(3) 0.009(3) 0.034(3)
C29 0.063(3) 0.120(6) 0.045(3) 0.030(3) 0.028(3) 0.039(4)
C30 0.050(3) 0.070(4) 0.052(3) 0.023(3) 0.019(2) 0.021(3)
S3 0.1198(13) 0.0803(11) 0.0751(10) 0.0435(9) 0.0682(10) 0.0708(11)
O5 0.143(4) 0.068(3) 0.068(3) 0.035(2) 0.070(3) 0.064(3)
O6 0.067(2) 0.066(2) 0.084(3) 0.023(2) 0.043(2) 0.040(2)
O13 0.060(2) 0.0390(18) 0.0369(16) 0.0034(14) 0.0137(15) 0.0240(16)
N3 0.044(2) 0.033(2) 0.041(2) -0.0014(17) 0.0094(17) 0.0099(18)
C61 0.081(4) 0.093(5) 0.061(4) 0.003(3) 0.031(3) 0.038(4)
C62 0.078(4) 0.059(3) 0.057(3) 0.016(3) 0.036(3) 0.041(3)
C63 0.071(3) 0.048(3) 0.044(3) 0.014(2) 0.022(2) 0.032(3)
C64 0.059(3) 0.054(3) 0.041(2) 0.016(2) 0.020(2) 0.030(3)
C65 0.048(3) 0.045(3) 0.036(2) 0.005(2) 0.018(2) 0.022(2)
C66 0.053(3) 0.049(3) 0.033(2) 0.008(2) 0.0139(19) 0.028(2)
C68 0.060(3) 0.046(3) 0.031(2) 0.007(2) 0.011(2) 0.026(2)
C69 0.108(5) 0.067(4) 0.034(3) 0.015(3) 0.021(3) 0.045(4)
C70 0.060(3) 0.041(3) 0.033(2) 0.005(2) 0.014(2) 0.034(2)
C71 0.057(3) 0.043(3) 0.061(3) 0.001(2) 0.013(3) 0.016(3)
C72 0.082(4) 0.061(4) 0.057(4) -0.021(3) -0.007(3) 0.035(3)
C73 0.111(5) 0.076(4) 0.045(3) 0.002(3) 0.015(3) 0.058(4)
C74 0.090(4) 0.073(4) 0.045(3) 0.014(3) 0.026(3) 0.048(4)
C75 0.076(4) 0.050(3) 0.045(3) 0.006(2) 0.027(3) 0.033(3)
C76 0.058(3) 0.056(3) 0.030(2) 0.010(2) 0.015(2) 0.034(3)
C77 0.051(3) 0.051(3) 0.047(3) 0.015(2) 0.023(2) 0.025(2)
C78 0.063(3) 0.044(3) 0.036(2) 0.002(2) 0.015(2) 0.027(3)
C79 0.069(4) 0.048(3) 0.055(3) 0.009(3) 0.020(3) 0.024(3)
C80 0.093(5) 0.042(3) 0.070(4) 0.011(3) 0.024(3) 0.021(3)
C81 0.051(3) 0.046(3) 0.074(4) 0.011(3) 0.001(3) 0.006(3)
C82 0.056(3) 0.054(3) 0.056(3) 0.018(3) 0.015(2) 0.024(3)
C83 0.051(3) 0.047(3) 0.034(2) 0.008(2) 0.011(2) 0.022(2)
C84 0.047(3) 0.055(3) 0.038(2) 0.014(2) 0.018(2) 0.014(2)
C85 0.045(3) 0.055(3) 0.035(2) 0.013(2) 0.015(2) 0.018(2)
C86 0.048(3) 0.053(3) 0.044(3) 0.013(2) 0.009(2) 0.019(2)
C87 0.073(4) 0.051(3) 0.051(3) 0.004(3) 0.012(3) 0.024(3)
C88 0.066(4) 0.090(5) 0.045(3) 0.001(3) 0.012(3) 0.032(3)
C89 0.064(4) 0.136(6) 0.043(3) 0.040(4) 0.026(3) 0.055(4)
C90 0.053(3) 0.067(4) 0.049(3) 0.019(3) 0.014(2) 0.026(3)
S4 0.1151(13) 0.0758(10) 0.0743(10) 0.0420(8) 0.0644(10) 0.0682(10)
O7 0.131(4) 0.073(3) 0.064(2) 0.040(2) 0.064(3) 0.066(3)
O8 0.063(2) 0.069(2) 0.080(3) 0.015(2) 0.037(2) 0.039(2)
O14 0.065(2) 0.0421(19) 0.0357(16) 0.0080(14) 0.0163(15) 0.0269(17)
N4 0.045(2) 0.040(2) 0.050(2) 0.0071(18) 0.0162(18) 0.0197(19)
C91 0.088(5) 0.087(5) 0.076(4) 0.009(4) 0.040(4) 0.036(4)
C92 0.082(4) 0.062(3) 0.058(3) 0.026(3) 0.035(3) 0.042(3)
C93 0.070(3) 0.045(3) 0.035(2) 0.010(2) 0.019(2) 0.034(3)
C94 0.059(3) 0.037(3) 0.043(2) 0.005(2) 0.021(2) 0.028(2)
C95 0.048(3) 0.037(3) 0.035(2) -0.0030(19) 0.0071(19) 0.016(2)
C96 0.057(3) 0.050(3) 0.034(2) 0.011(2) 0.015(2) 0.023(2)
C98 0.067(3) 0.054(3) 0.046(3) 0.017(2) 0.020(2) 0.032(3)
C99 0.108(5) 0.061(4) 0.047(3) 0.015(3) 0.029(3) 0.040(4)
C100 0.055(3) 0.039(3) 0.037(2) -0.002(2) 0.003(2) 0.029(2)
C101 0.062(3) 0.042(3) 0.060(3) -0.002(2) 0.018(3) 0.024(3)
C102 0.075(4) 0.061(4) 0.066(4) -0.026(3) -0.004(3) 0.028(3)
C103 0.099(4) 0.086(4) 0.046(3) 0.001(3) 0.009(3) 0.062(4)
C104 0.103(5) 0.072(4) 0.041(3) 0.012(3) 0.028(3) 0.053(4)
C105 0.069(3) 0.054(3) 0.051(3) 0.013(2) 0.028(3) 0.035(3)
C106 0.044(2) 0.039(3) 0.041(2) 0.002(2) 0.018(2) 0.021(2)
C107 0.053(3) 0.049(3) 0.045(3) 0.014(2) 0.029(2) 0.026(2)
C108 0.062(3) 0.048(3) 0.039(2) 0.014(2) 0.022(2) 0.027(3)
C109 0.087(4) 0.045(3) 0.064(3) 0.013(3) 0.026(3) 0.036(3)
C110 0.079(4) 0.046(3) 0.063(3) 0.012(3) 0.024(3) 0.014(3)
C111 0.067(4) 0.056(4) 0.073(4) 0.017(3) 0.023(3) 0.018(3)
C112 0.059(3) 0.062(3) 0.058(3) 0.019(3) 0.023(3) 0.034(3)
C113 0.049(3) 0.038(3) 0.050(3) 0.018(2) 0.022(2) 0.017(2)
C114 0.050(3) 0.048(3) 0.050(3) 0.017(2) 0.025(2) 0.016(2)
C115 0.040(2) 0.055(3) 0.046(3) 0.013(2) 0.016(2) 0.023(2)
C116 0.049(3) 0.049(3) 0.058(3) 0.022(2) 0.014(2) 0.014(2)
C117 0.065(4) 0.053(3) 0.062(3) -0.006(3) 0.001(3) 0.023(3)
C118 0.090(5) 0.086(5) 0.043(3) 0.001(3) 0.016(3) 0.040(4)
C119 0.055(3) 0.105(5) 0.047(3) 0.026(3) 0.018(3) 0.033(3)
C120 0.053(3) 0.069(4) 0.047(3) 0.021(3) 0.021(2) 0.022(3)
S2 0.1177(13) 0.0764(11) 0.0769(10) 0.0422(9) 0.0677(10) 0.0684(10)
O3 0.137(4) 0.073(3) 0.073(3) 0.037(2) 0.066(3) 0.068(3)
O4 0.071(2) 0.069(2) 0.080(3) 0.018(2) 0.040(2) 0.047(2)
O12 0.067(2) 0.0392(18) 0.0393(17) 0.0064(14) 0.0180(16) 0.0297(17)
N2 0.046(2) 0.044(2) 0.050(2) 0.0140(18) 0.0188(18) 0.0243(19)
C31 0.079(4) 0.094(5) 0.063(4) 0.010(3) 0.041(3) 0.028(4)
C32 0.060(3) 0.063(3) 0.056(3) 0.020(3) 0.033(3) 0.041(3)
C33 0.059(3) 0.050(3) 0.046(3) 0.015(2) 0.016(2) 0.028(3)
C34 0.054(3) 0.046(3) 0.041(2) 0.008(2) 0.015(2) 0.024(2)
C35 0.039(2) 0.047(3) 0.034(2) 0.003(2) 0.0117(18) 0.021(2)
C36 0.048(3) 0.043(3) 0.038(2) 0.005(2) 0.018(2) 0.024(2)
C38 0.060(3) 0.053(3) 0.046(3) 0.011(2) 0.024(2) 0.030(3)
C39 0.115(5) 0.065(4) 0.040(3) 0.020(3) 0.027(3) 0.042(4)
C40 0.042(2) 0.040(3) 0.037(2) -0.005(2) 0.0040(19) 0.025(2)
C41 0.048(3) 0.056(3) 0.048(3) 0.000(2) 0.010(2) 0.023(3)
C42 0.071(4) 0.067(4) 0.057(3) -0.014(3) -0.008(3) 0.033(3)
C43 0.109(5) 0.081(4) 0.027(2) -0.004(3) 0.009(3) 0.061(4)
C44 0.112(5) 0.077(4) 0.052(3) 0.026(3) 0.042(3) 0.066(4)
C45 0.074(3) 0.055(3) 0.044(3) 0.016(2) 0.028(3) 0.037(3)
C46 0.051(3) 0.045(3) 0.038(2) 0.002(2) 0.013(2) 0.029(2)
C47 0.056(3) 0.047(3) 0.048(3) 0.014(2) 0.022(2) 0.031(2)
C48 0.064(3) 0.033(2) 0.047(3) 0.010(2) 0.027(2) 0.017(2)
C49 0.075(4) 0.045(3) 0.060(3) 0.009(3) 0.026(3) 0.024(3)
C50 0.079(4) 0.047(3) 0.048(3) 0.000(3) 0.005(3) 0.008(3)
C51 0.055(3) 0.059(4) 0.072(4) 0.024(3) 0.019(3) 0.012(3)
C52 0.054(3) 0.054(3) 0.061(3) 0.018(3) 0.013(3) 0.023(3)
C53 0.052(3) 0.043(3) 0.034(2) 0.011(2) 0.014(2) 0.022(2)
C54 0.054(3) 0.054(3) 0.050(3) 0.012(2) 0.027(2) 0.013(3)
C55 0.044(3) 0.054(3) 0.045(3) 0.015(2) 0.017(2) 0.023(2)
C56 0.049(3) 0.060(3) 0.046(3) 0.016(2) 0.013(2) 0.019(3)
C57 0.062(3) 0.051(3) 0.053(3) 0.003(3) 0.010(3) 0.020(3)
C58 0.066(4) 0.106(5) 0.042(3) -0.007(3) 0.010(3) 0.043(4)
C59 0.056(3) 0.105(5) 0.052(3) 0.028(3) 0.019(3) 0.037(3)
C60 0.051(3) 0.077(4) 0.043(3) 0.025(3) 0.015(2) 0.020(3)
S5 0.1164(13) 0.0765(11) 0.0757(10) 0.0422(8) 0.0662(10) 0.0677(10)
O9 0.127(4) 0.064(2) 0.060(2) 0.029(2) 0.054(2) 0.055(3)
O10 0.066(2) 0.065(2) 0.079(3) 0.017(2) 0.037(2) 0.037(2)
O15 0.067(2) 0.0418(18) 0.0328(16) 0.0058(14) 0.0146(15) 0.0266(17)
N5 0.049(2) 0.043(2) 0.047(2) 0.0095(18) 0.0185(18) 0.019(2)
C121 0.073(4) 0.091(5) 0.059(4) 0.004(3) 0.027(3) 0.032(4)
C122 0.082(4) 0.069(4) 0.059(3) 0.026(3) 0.038(3) 0.053(3)
C123 0.072(3) 0.055(3) 0.042(2) 0.025(2) 0.032(2) 0.036(3)
C124 0.049(3) 0.050(3) 0.045(3) 0.015(2) 0.020(2) 0.023(2)
C125 0.046(3) 0.051(3) 0.038(2) 0.012(2) 0.014(2) 0.022(2)
C126 0.046(2) 0.050(3) 0.033(2) 0.009(2) 0.0143(19) 0.024(2)
C128 0.071(3) 0.043(3) 0.038(2) 0.009(2) 0.022(2) 0.027(3)
C129 0.109(5) 0.063(4) 0.038(3) 0.015(3) 0.023(3) 0.040(4)
C130 0.046(3) 0.045(3) 0.038(2) 0.009(2) 0.0084(19) 0.027(2)
C131 0.046(3) 0.039(3) 0.071(4) -0.003(3) 0.013(3) 0.010(2)
C132 0.067(4) 0.070(4) 0.062(4) -0.026(3) -0.012(3) 0.032(3)
C133 0.115(5) 0.092(5) 0.028(3) 0.002(3) 0.011(3) 0.074(4)
C134 0.098(5) 0.071(4) 0.047(3) 0.022(3) 0.035(3) 0.049(4)
C135 0.071(3) 0.053(3) 0.048(3) 0.016(2) 0.026(3) 0.033(3)
C136 0.046(3) 0.040(3) 0.038(2) 0.009(2) 0.0171(19) 0.019(2)
C137 0.063(3) 0.049(3) 0.036(2) 0.010(2) 0.019(2) 0.034(3)
C138 0.062(3) 0.036(3) 0.045(3) 0.013(2) 0.021(2) 0.023(2)
C139 0.088(4) 0.045(3) 0.043(3) 0.005(2) 0.020(3) 0.027(3)
C140 0.087(4) 0.045(3) 0.060(4) 0.009(3) 0.009(3) 0.020(3)
C141 0.060(3) 0.055(3) 0.060(3) 0.021(3) 0.010(3) 0.002(3)
C142 0.059(3) 0.046(3) 0.062(3) 0.018(2) 0.022(3) 0.029(3)
C143 0.040(2) 0.045(3) 0.037(2) 0.015(2) 0.0132(18) 0.020(2)
C144 0.045(3) 0.052(3) 0.040(2) 0.013(2) 0.013(2) 0.014(2)
C145 0.044(2) 0.043(3) 0.040(2) 0.016(2) 0.0091(19) 0.020(2)
C146 0.066(3) 0.052(3) 0.052(3) 0.018(3) 0.021(3) 0.025(3)
C147 0.072(4) 0.051(3) 0.056(3) 0.000(3) 0.008(3) 0.023(3)
C148 0.069(4) 0.089(5) 0.040(3) 0.003(3) 0.012(3) 0.037(4)
C149 0.069(4) 0.108(5) 0.048(3) 0.030(3) 0.025(3) 0.041(4)
C150 0.049(3) 0.069(4) 0.047(3) 0.026(3) 0.016(2) 0.021(3)

loop_
_atom_type_symbol
_atom_type_description
_atom_type_scat_dispersion_real
_atom_type_scat_dispersion_imag
_atom_type_scat_source
C C 0.0181 0.0091 'International Tables Vol C Tables 4.2.6.8 and 6.1.1.4'
H H 0.0000 0.0000 'International Tables Vol C Tables 4.2.6.8 and 6.1.1.4'
N N 0.0311 0.0180 'International Tables Vol C Tables 4.2.6.8 and 6.1.1.4'
O O 0.0492 0.0322 'International Tables Vol C Tables 4.2.6.8 and 6.1.1.4'
S S 0.3331 0.5567 'International Tables Vol C Tables 4.2.6.8 and 6.1.1.4'

loop_
_geom_angle_atom_site_label_1
_geom_angle_atom_site_label_2
_geom_angle_atom_site_label_3
_geom_angle
C3 S1 C2 101.3(2)
C8 O11 C6 107.7(3)
C17 N1 C16 113.3(4)
C17 N1 C24 123.6(4)
C24 N1 C16 122.6(4)
C1 C2 S1 114.8(4)
O1 C3 S1 122.2(4)
O1 C3 C4 122.2(4)
C4 C3 S1 115.6(3)
C5 C4 C3 131.7(4)
C8 C4 C3 122.4(4)
C8 C4 C5 105.9(4)
C4 C5 C10 128.9(4)
C6 C5 C4 105.6(4)
C6 C5 C10 125.5(4)
O11 C6 C16 116.1(3)
C5 C6 O11 110.3(4)
C5 C6 C16 133.4(4)
O11 C8 C4 110.5(4)
O11 C8 C9 116.5(4)
C4 C8 C9 133.0(5)
C11 C10 C5 119.5(4)
C15 C10 C5 121.6(4)
C15 C10 C11 118.8(4)
C10 C11 C12 119.0(5)
C13 C12 C11 120.9(6)
C14 C13 C12 119.9(5)
C13 C14 C15 118.1(6)
C10 C15 C14 123.4(5)
N1 C16 C6 112.2(4)
N1 C16 C23 101.9(3)
C6 C16 C23 115.2(4)
O2 C17 N1 124.7(5)
O2 C17 C18 129.2(5)
N1 C17 C18 106.0(4)
C19 C18 C17 129.3(4)
C19 C18 C23 122.2(5)
C23 C18 C17 108.5(4)
C18 C19 C20 116.8(5)
C21 C20 C19 121.6(5)
C20 C21 C22 120.0(5)
C23 C22 C21 118.7(5)
C18 C23 C16 110.2(4)
C22 C23 C16 129.2(4)
C22 C23 C18 120.6(5)
N1 C24 C25 114.3(4)
C26 C25 C24 117.9(4)
C26 C25 C30 118.7(5)
C30 C25 C24 123.3(5)
C25 C26 C27 121.0(5)
C28 C27 C26 120.5(6)
C27 C28 C29 119.0(5)
C28 C29 C30 121.0(5)
C25 C30 C29 119.7(5)
C63 S3 C62 101.2(2)
C68 O13 C66 107.1(3)
C76 N3 C84 122.0(4)
C77 N3 C76 113.7(4)
C77 N3 C84 123.8(4)
C61 C62 S3 113.7(4)
O5 C63 S3 122.2(4)
O5 C63 C64 122.1(4)
C64 C63 S3 115.6(3)
C63 C64 C65 131.8(4)
C68 C64 C63 121.9(4)
C68 C64 C65 106.2(4)
C64 C65 C70 129.5(4)
C66 C65 C64 105.5(4)
C66 C65 C70 124.9(4)
O13 C66 C76 115.9(4)
C65 C66 O13 110.6(4)
C65 C66 C76 133.1(4)
O13 C68 C64 110.7(4)
O13 C68 C69 115.5(4)
C64 C68 C69 133.8(4)
C71 C70 C65 119.0(4)
C75 C70 C65 121.3(4)
C75 C70 C71 119.6(4)
C70 C71 C72 118.3(5)
C73 C72 C71 121.1(6)
C74 C73 C72 119.8(5)
C73 C74 C75 120.0(6)
C70 C75 C74 121.2(5)
N3 C76 C66 113.5(4)
N3 C76 C83 102.0(3)
C66 C76 C83 114.1(4)
O6 C77 N3 125.1(5)
O6 C77 C78 127.9(5)
N3 C77 C78 107.0(4)
C79 C78 C77 130.4(4)
C79 C78 C83 120.3(5)
C83 C78 C77 109.3(4)
C78 C79 C80 117.3(5)
C81 C80 C79 120.4(5)
C82 C81 C80 123.2(5)
C81 C82 C83 116.2(5)
C78 C83 C76 108.0(4)
C82 C83 C76 129.5(4)
C82 C83 C78 122.5(5)
N3 C84 C85 115.2(4)
C86 C85 C84 118.2(4)
C90 C85 C84 123.5(5)
C90 C85 C86 118.3(5)
C87 C86 C85 120.4(5)
C88 C87 C86 120.7(5)
C89 C88 C87 119.6(5)
C88 C89 C90 119.5(5)
C85 C90 C89 121.5(5)
C93 S4 C92 101.0(2)
C98 O14 C96 107.7(3)
C107 N4 C106 113.0(4)
C107 N4 C114 123.7(4)
C114 N4 C106 122.6(4)
C91 C92 S4 114.3(4)
O7 C93 S4 122.4(4)
O7 C93 C94 122.8(4)
C94 C93 S4 114.7(3)
C95 C94 C93 131.8(4)
C98 C94 C93 120.7(4)
C98 C94 C95 107.5(4)
C94 C95 C100 129.9(4)
C96 C95 C94 105.3(4)
C96 C95 C100 124.8(4)
O14 C96 C106 116.0(4)
C95 C96 O14 109.9(4)
C95 C96 C106 133.9(4)
O14 C98 C94 109.5(4)
O14 C98 C99 115.9(4)
C94 C98 C99 134.3(5)
C101 C100 C95 120.9(5)
C105 C100 C95 121.4(4)
C105 C100 C101 117.6(5)
C100 C101 C102 119.9(6)
C103 C102 C101 121.2(6)
C104 C103 C102 119.1(5)
C103 C104 C105 119.6(6)
C100 C105 C104 122.6(5)
N4 C106 C96 113.0(4)
N4 C106 C113 102.0(3)
C96 C106 C113 115.2(4)
O8 C107 N4 125.4(5)
O8 C107 C108 127.7(4)
N4 C107 C108 106.9(4)
C109 C108 C107 130.5(4)
C113 C108 C107 108.8(4)
C113 C108 C109 120.6(5)
C110 C109 C108 116.9(5)
C111 C110 C109 122.3(5)
C110 C111 C112 121.2(5)
C113 C112 C111 117.3(5)
C108 C113 C106 109.2(4)
C112 C113 C106 129.0(4)
C112 C113 C108 121.8(5)
N4 C114 C115 114.9(4)
C116 C115 C114 119.6(4)
C120 C115 C114 122.6(5)
C120 C115 C116 117.8(5)
C117 C116 C115 122.6(5)
C116 C117 C118 118.5(6)
C119 C118 C117 120.6(5)
C120 C119 C118 119.4(5)
C115 C120 C119 121.1(5)
C33 S2 C32 101.7(2)
C38 O12 C36 107.6(3)
C47 N2 C46 113.1(4)
C47 N2 C54 123.8(4)
C54 N2 C46 122.4(4)
C31 C32 S2 114.0(4)
O3 C33 S2 121.6(4)
O3 C33 C34 122.2(4)
C34 C33 S2 116.0(4)
C35 C34 C33 129.9(4)
C38 C34 C33 122.9(4)
C38 C34 C35 107.2(4)
C34 C35 C40 131.2(4)
C36 C35 C34 104.5(4)
C36 C35 C40 124.2(4)
O12 C36 C46 116.5(3)
C35 C36 O12 110.6(4)
C35 C36 C46 132.6(4)
O12 C38 C34 110.1(4)
O12 C38 C39 116.5(4)
C34 C38 C39 133.3(5)
C41 C40 C35 120.3(4)
C45 C40 C35 122.3(4)
C45 C40 C41 117.4(4)
C40 C41 C42 120.5(5)
C43 C42 C41 120.7(6)
C42 C43 C44 119.0(5)
C43 C44 C45 119.5(5)
C40 C45 C44 122.8(5)
N2 C46 C36 112.5(4)
N2 C46 C53 101.9(3)
C36 C46 C53 113.5(4)
O4 C47 N2 125.9(5)
O4 C47 C48 127.0(5)
N2 C47 C48 107.1(4)
C49 C48 C47 131.5(4)
C53 C48 C47 108.9(4)
C53 C48 C49 119.6(5)
C50 C49 C48 117.7(5)
C49 C50 C51 122.7(5)
C50 C51 C52 120.0(5)
C53 C52 C51 117.6(5)
C48 C53 C46 108.9(4)
C52 C53 C46 128.7(4)
C52 C53 C48 122.4(5)
N2 C54 C55 114.0(4)
C56 C55 C54 117.6(4)
C60 C55 C54 123.3(5)
C60 C55 C56 119.1(5)
C57 C56 C55 119.2(5)
C58 C57 C56 122.0(5)
C57 C58 C59 119.1(5)
C60 C59 C58 120.0(5)
C55 C60 C59 120.6(5)
C123 S5 C122 101.8(2)
C128 O15 C126 107.4(3)
C137 N5 C136 112.7(4)
C137 N5 C144 124.6(4)
C144 N5 C136 122.1(4)
C121 C122 S5 113.8(4)
O9 C123 S5 121.0(4)
O9 C123 C124 123.3(4)
C124 C123 S5 115.6(3)
C125 C124 C123 132.3(4)
C128 C124 C123 120.9(4)
C128 C124 C125 106.7(4)
C124 C125 C130 129.6(4)
C126 C125 C124 106.1(4)
C126 C125 C130 124.1(4)
O15 C126 C136 115.6(4)
C125 C126 O15 110.0(4)
C125 C126 C136 134.0(4)
O15 C128 C124 109.7(4)
O15 C128 C129 115.3(4)
C124 C128 C129 134.9(5)
C131 C130 C125 120.4(5)
C131 C130 C135 118.7(5)
C135 C130 C125 120.8(4)
C130 C131 C132 119.6(5)
C133 C132 C131 120.8(6)
C132 C133 C134 119.5(5)
C135 C134 C133 119.7(5)
C134 C135 C130 121.6(5)
N5 C136 C126 113.5(4)
N5 C136 C143 101.6(3)
C126 C136 C143 114.7(4)
O10 C137 N5 123.8(5)
O10 C137 C138 129.7(5)
N5 C137 C138 106.5(4)
C139 C138 C137 128.3(5)
C143 C138 C137 109.1(4)
C143 C138 C139 122.6(5)
C138 C139 C140 116.8(5)
C141 C140 C139 120.6(5)
C140 C141 C142 122.5(5)
C143 C142 C141 115.6(5)
C138 C143 C136 110.0(4)
C138 C143 C142 121.8(5)
C142 C143 C136 128.2(4)
N5 C144 C145 114.5(4)
C146 C145 C144 117.5(4)
C150 C145 C144 123.7(4)
C150 C145 C146 118.8(5)
C147 C146 C145 119.2(5)
C146 C147 C148 121.5(5)
C149 C148 C147 119.6(5)
C148 C149 C150 120.2(5)
C145 C150 C149 120.7(5)

loop_
_geom_bond_atom_site_label_1
_geom_bond_atom_site_label_2
_geom_bond_distance
S1 C2 1.790(5)
S1 C3 1.748(4)
O1 C3 1.207(5)
O2 C17 1.225(5)
O11 C6 1.382(5)
O11 C8 1.342(5)
N1 C16 1.473(5)
N1 C17 1.371(5)
N1 C24 1.467(5)
C1 C2 1.504(7)
C3 C4 1.479(6)
C4 C5 1.467(6)
C4 C8 1.359(6)
C5 C6 1.343(6)
C5 C10 1.488(5)
C6 C16 1.480(5)
C8 C9 1.495(6)
C10 C11 1.383(6)
C10 C15 1.362(6)
C11 C12 1.415(7)
C12 C13 1.385(9)
C13 C14 1.375(8)
C14 C15 1.398(6)
C16 C23 1.496(5)
C17 C18 1.487(6)
C18 C19 1.386(6)
C18 C23 1.388(6)
C19 C20 1.390(7)
C20 C21 1.388(7)
C21 C22 1.404(6)
C22 C23 1.360(6)
C24 C25 1.503(5)
C25 C26 1.378(6)
C25 C30 1.384(6)
C26 C27 1.396(7)
C27 C28 1.359(8)
C28 C29 1.382(8)
C29 C30 1.400(7)
S3 C62 1.803(5)
S3 C63 1.748(5)
O5 C63 1.226(6)
O6 C77 1.234(5)
O13 C66 1.389(5)
O13 C68 1.356(5)
N3 C76 1.462(5)
N3 C77 1.349(5)
N3 C84 1.467(5)
C61 C62 1.513(7)
C63 C64 1.463(6)
C64 C65 1.469(6)
C64 C68 1.357(6)
C65 C66 1.349(6)
C65 C70 1.493(5)
C66 C76 1.496(6)
C68 C69 1.496(6)
C70 C71 1.391(6)
C70 C75 1.374(6)
C71 C72 1.411(7)
C72 C73 1.377(8)
C73 C74 1.361(8)
C74 C75 1.389(6)
C76 C83 1.530(6)
C77 C78 1.470(6)
C78 C79 1.392(6)
C78 C83 1.396(6)
C79 C80 1.401(7)
C80 C81 1.377(7)
C81 C82 1.375(6)
C82 C83 1.379(6)
C84 C85 1.502(6)
C85 C86 1.389(6)
C85 C90 1.378(6)
C86 C87 1.386(6)
C87 C88 1.381(7)
C88 C89 1.373(8)
C89 C90 1.398(7)
S4 C92 1.801(5)
S4 C93 1.758(4)
O7 C93 1.210(5)
O8 C107 1.231(5)
O14 C96 1.390(5)
O14 C98 1.353(5)
N4 C106 1.484(5)
N4 C107 1.354(5)
N4 C114 1.456(5)
C91 C92 1.495(7)
C93 C94 1.481(6)
C94 C95 1.449(6)
C94 C98 1.358(6)
C95 C96 1.358(6)
C95 C100 1.475(5)
C96 C106 1.485(6)
C98 C99 1.483(6)
C100 C101 1.380(6)
C100 C105 1.375(6)
C101 C102 1.400(7)
C102 C103 1.381(8)
C103 C104 1.356(8)
C104 C105 1.392(6)
C106 C113 1.511(6)
C107 C108 1.484(6)
C108 C109 1.400(6)
C108 C113 1.391(6)
C109 C110 1.376(7)
C110 C111 1.374(7)
C111 C112 1.389(7)
C112 C113 1.374(6)
C114 C115 1.495(6)
C115 C116 1.388(6)
C115 C120 1.386(6)
C116 C117 1.371(7)
C117 C118 1.389(8)
C118 C119 1.387(8)
C119 C120 1.386(7)
S2 C32 1.801(5)
S2 C33 1.755(5)
O3 C33 1.221(6)
O4 C47 1.236(5)
O12 C36 1.380(5)
O12 C38 1.352(5)
N2 C46 1.483(5)
N2 C47 1.349(5)
N2 C54 1.456(5)
C31 C32 1.516(6)
C33 C34 1.469(6)
C34 C35 1.463(6)
C34 C38 1.355(6)
C35 C36 1.364(5)
C35 C40 1.471(5)
C36 C46 1.496(6)
C38 C39 1.485(6)
C40 C41 1.392(6)
C40 C45 1.367(6)
C41 C42 1.403(7)
C42 C43 1.374(8)
C43 C44 1.381(8)
C44 C45 1.389(6)
C46 C53 1.514(6)
C47 C48 1.479(6)
C48 C49 1.404(6)
C48 C53 1.395(6)
C49 C50 1.372(7)
C50 C51 1.383(7)
C51 C52 1.399(6)
C52 C53 1.377(6)
C54 C55 1.510(6)
C55 C56 1.396(6)
C55 C60 1.376(6)
C56 C57 1.378(6)
C57 C58 1.354(8)
C58 C59 1.388(8)
C59 C60 1.386(7)
S5 C122 1.809(5)
S5 C123 1.760(4)
O9 C123 1.231(5)
O10 C137 1.230(5)
O15 C126 1.389(5)
O15 C128 1.349(5)
N5 C136 1.472(5)
N5 C137 1.370(5)
N5 C144 1.471(5)
C121 C122 1.493(7)
C123 C124 1.454(6)
C124 C125 1.439(6)
C124 C128 1.371(6)
C125 C126 1.348(6)
C125 C130 1.496(6)
C126 C136 1.493(5)
C128 C129 1.471(6)
C130 C131 1.378(6)
C130 C135 1.389(6)
C131 C132 1.396(7)
C132 C133 1.365(8)
C133 C134 1.390(8)
C134 C135 1.359(6)
C136 C143 1.514(6)
C137 C138 1.478(6)
C138 C139 1.380(6)
C138 C143 1.364(6)
C139 C140 1.388(7)
C140 C141 1.373(7)
C141 C142 1.409(6)
C142 C143 1.380(6)
C144 C145 1.506(6)
C145 C146 1.401(6)
C145 C150 1.382(6)
C146 C147 1.370(6)
C147 C148 1.374(7)
C148 C149 1.360(7)
C149 C150 1.382(7)
